data_7009025
loop_
_publ_author_name
'Hensen, Karl'
'Mayr-Stein, Ralf'
'Stumpf, Thorsten'
'Pickel, Peter'
'Bolte, Michael'
'Fleischer, Holger'

_publ_section_title
;
 Halogen exchange and expulsion: ligand stabilized dihalogen silicon
 dications
;
_journal_issue 4
_journal_name_full 'Journal of the Chemical Society, Dalton Transactions'
_journal_page_first 473
_journal_paper_doi 10.1039/a908134h
_journal_year 2000
_chemical_formula_sum 'C19 H29 Cl11 N8 Si'
_chemical_formula_weight 787.54
_chemical_name_systematic
; 
 ? 
;
_space_group_IT_number 60
_symmetry_cell_setting orthorhombic
_symmetry_space_group_name_Hall '-P 2n 2ab'
_symmetry_space_group_name_H-M 'P b c n'
_atom_sites_solution_hydrogens geom
_atom_sites_solution_primary direct
_atom_sites_solution_secondary difmap
_audit_creation_method SHELXL
_cell_angle_alpha 90.00
_cell_angle_beta 90.00
_cell_angle_gamma 90.00
_cell_formula_units_Z 4
_cell_length_a 25.3080(10)
_cell_length_b 12.2290(10)
_cell_length_c 11.3360(10)
_cell_measurement_reflns_used 50
_cell_measurement_temperature 130(2)
_cell_measurement_theta_max 13
_cell_measurement_theta_min 10
_cell_volume 3508.4(4)
_computing_cell_refinement Siemens-XSCANS
_computing_data_collection Siemens-XSCANS
_computing_data_reduction Siemens-XSCANS
_computing_structure_refinement 'SHELXL-93 (Sheldrick, 1993)'
_computing_structure_solution 'SHELXS-86 (Sheldrick, 1990)'
_diffrn_ambient_temperature 130(2)
_diffrn_measurement_device 'Siemens P4'
_diffrn_measurement_method \q-2\q-mode
_diffrn_radiation_monochromator graphite
_diffrn_radiation_source 'fine-focus sealed tube'
_diffrn_radiation_type MoK\a
_diffrn_radiation_wavelength 0.71073
_diffrn_reflns_av_R_equivalents 0.0566
_diffrn_reflns_av_sigmaI/netI 0.0485
_diffrn_reflns_limit_h_max 30
_diffrn_reflns_limit_h_min -4
_diffrn_reflns_limit_k_max 0
_diffrn_reflns_limit_k_min -14
_diffrn_reflns_limit_l_max 13
_diffrn_reflns_limit_l_min 0
_diffrn_reflns_number 3415
_diffrn_reflns_theta_max 25.00
_diffrn_reflns_theta_min 1.85
_diffrn_standards_decay_% 5
_diffrn_standards_interval_time 120
_diffrn_standards_number 3
_exptl_absorpt_coefficient_mu 0.930
_exptl_absorpt_correction_T_max 0.747
_exptl_absorpt_correction_T_min 0.456
_exptl_absorpt_correction_type empirical
_exptl_crystal_colour colourless
_exptl_crystal_density_diffrn 1.491
_exptl_crystal_description cylinder
_exptl_crystal_F_000 1600
_exptl_crystal_size_max 0.3
_exptl_crystal_size_mid 0.1
_exptl_crystal_size_min 0.1
_refine_diff_density_max 0.663
_refine_diff_density_min -0.371
_refine_diff_density_rms 0.072
_refine_ls_extinction_method none
_refine_ls_goodness_of_fit_all 1.051
_refine_ls_goodness_of_fit_obs 1.057
_refine_ls_matrix_type full
_refine_ls_number_parameters 201
_refine_ls_number_reflns 2865
_refine_ls_number_restraints 0
_refine_ls_restrained_S_all 1.075
_refine_ls_restrained_S_obs 1.057
_refine_ls_R_factor_all 0.0809
_refine_ls_R_factor_obs 0.0503
_refine_ls_shift/esd_max 0.000
_refine_ls_shift/esd_mean 0.000
_refine_ls_structure_factor_coef Fsqd
_refine_ls_weighting_details 'w=1/[\s^2^(Fo^2^)+(0.0526P)^2^+7.6562P] where P=(Fo^2^+2Fc^2^)/3'
_refine_ls_weighting_scheme calc
_refine_ls_wR_factor_all 0.1396
_refine_ls_wR_factor_obs 0.1147
_reflns_number_observed 2056
_reflns_number_total 2874
_reflns_observed_criterion >2sigma(I)
_cod_data_source_file a908134h.txt
_cod_data_source_block (3)_hens
_cod_depositor_comments
;
The following automatic conversions were performed:
'_symmetry_cell_setting' value 'Orthorhombic' changed to 'orthorhombic'
according to '/home/saulius/struct/CIF-dictionaries/cif_core.dic'
dictionary named 'cif_core.dic' version 2.4.1 from 2010-06-29.

Automatic conversion script
Id: cif_fix_enum 1527 2010-12-29 10:47:43Z saulius 

The following automatic conversions were performed:

'_refine_ls_weighting_scheme' value 'calc
w=1/[\s^2^(Fo^2^)+(0.0526P)^2^+7.6562P] where P=(Fo^2^+2Fc^2^)/3' was
changed to 'calc'. New tag '_refine_ls_weighting_details' was
created. The value of the new tag was set to
'w=1/[\s^2^(Fo^2^)+(0.0526P)^2^+7.6562P] where P=(Fo^2^+2Fc^2^)/3'.

Automatic conversion script
Id: cif_fix_values 3143 2015-03-26 13:38:13Z robertas 
;
_cod_original_sg_symbol_H-M Pbcn
_cod_database_code 7009025

loop_
_symmetry_equiv_pos_as_xyz
'x, y, z'
'-x+1/2, -y+1/2, z+1/2'
'-x, y, -z+1/2'
'x+1/2, -y+1/2, -z'
'-x, -y, -z'
'x-1/2, y-1/2, -z-1/2'
'x, -y, z-1/2'
'-x-1/2, y-1/2, z'

loop_
_atom_site_aniso_label
_atom_site_aniso_U_11
_atom_site_aniso_U_22
_atom_site_aniso_U_33
_atom_site_aniso_U_23
_atom_site_aniso_U_13
_atom_site_aniso_U_12
Si1 0.0264(7) 0.0197(7) 0.0197(7) 0.000 -0.0034(6) 0.000
N1 0.035(2) 0.025(2) 0.021(2) 0.0000(13) -0.0004(14) 0.0056(14)
N2 0.058(2) 0.056(2) 0.030(2) 0.009(2) 0.008(2) 0.036(2)
C1 0.036(2) 0.040(2) 0.024(2) 0.002(2) 0.001(2) 0.014(2)
C2 0.059(3) 0.028(2) 0.024(2) -0.002(2) 0.002(2) 0.004(2)
C3 0.092(4) 0.041(3) 0.027(3) 0.001(2) 0.012(2) 0.033(3)
C4 0.076(4) 0.116(5) 0.053(4) 0.019(3) 0.006(3) 0.069(4)
N3 0.030(2) 0.022(2) 0.021(2) 0.0016(13) -0.0019(14) -0.0013(13)
N4 0.034(2) 0.035(2) 0.025(2) 0.0020(15) -0.0056(15) -0.0106(15)
C5 0.028(2) 0.030(2) 0.022(2) 0.004(2) -0.003(2) -0.006(2)
C6 0.044(2) 0.032(2) 0.018(2) 0.002(2) -0.007(2) -0.005(2)
C7 0.046(2) 0.037(2) 0.021(2) 0.004(2) -0.003(2) -0.010(2)
C8 0.054(3) 0.051(3) 0.038(3) 0.001(2) -0.009(2) -0.027(2)
Cl1 0.0575(7) 0.0300(5) 0.0324(6) 0.0030(4) -0.0140(5) -0.0112(5)
C9 0.052(3) 0.080(4) 0.032(3) 0.006(3) -0.004(2) 0.001(3)
Cl2 0.0969(12) 0.0905(11) 0.0549(9) -0.0117(8) 0.0131(8) 0.0254(10)
Cl3 0.0546(8) 0.0796(9) 0.0426(7) 0.0166(7) 0.0080(6) 0.0081(7)
Cl4 0.0645(8) 0.0788(9) 0.0334(7) 0.0097(6) 0.0042(6) 0.0118(7)
C10 0.037(5) 0.035(4) 0.042(5) 0.006(4) 0.015(4) 0.007(4)
Cl5 0.072(2) 0.055(2) 0.0342(15) -0.0019(11) -0.013(2) 0.013(2)
Cl6 0.066(2) 0.059(2) 0.044(2) -0.0098(13) -0.015(2) -0.006(2)
Cl7 0.064(2) 0.0316(9) 0.062(3) -0.0016(10) -0.002(3) 0.0040(14)

loop_
_atom_site_label
_atom_site_type_symbol
_atom_site_fract_x
_atom_site_fract_y
_atom_site_fract_z
_atom_site_U_iso_or_equiv
_atom_site_thermal_displace_type
_atom_site_occupancy
_atom_site_calc_flag
_atom_site_refinement_flags
_atom_site_disorder_group
Si1 Si 0.5000 0.74098(11) 0.2500 0.0219(3) Uani 1 d S .
N1 N 0.55224(13) 0.6301(3) 0.2188(3) 0.0266(7) Uani 1 d . .
N2 N 0.6223(2) 0.5286(3) 0.2402(3) 0.0480(11) Uani 1 d . .
C1 C 0.5933(2) 0.6091(3) 0.2868(4) 0.0331(10) Uani 1 d . .
H1 H 0.6011(2) 0.6459(3) 0.3585(4) 0.040 Uiso 1 calc R .
C2 C 0.5552(2) 0.5601(3) 0.1237(4) 0.0368(10) Uani 1 d . .
H2 H 0.5309(2) 0.5569(3) 0.0598(4) 0.044 Uiso 1 calc R .
C3 C 0.5987(2) 0.4967(4) 0.1371(4) 0.0532(14) Uani 1 d . .
H3 H 0.6105(2) 0.4409(4) 0.0851(4) 0.064 Uiso 1 calc R .
C4 C 0.6712(2) 0.4848(6) 0.2918(5) 0.081(2) Uani 1 d . .
H4A H 0.6743(10) 0.5092(34) 0.3739(15) 0.122 Uiso 1 calc R .
H4B H 0.7017(2) 0.5113(32) 0.2466(27) 0.122 Uiso 1 calc R .
H4C H 0.6703(9) 0.4047(6) 0.2893(39) 0.122 Uiso 1 calc R .
N3 N 0.55080(12) 0.8530(2) 0.2143(3) 0.0246(7) Uani 1 d . .
N4 N 0.61094(12) 0.9795(3) 0.2365(3) 0.0312(8) Uani 1 d . .
C5 C 0.58383(15) 0.8995(3) 0.2896(3) 0.0268(9) Uani 1 d . .
H5 H 0.58775(15) 0.8789(3) 0.3699(3) 0.032 Uiso 1 calc R .
C6 C 0.5574(2) 0.9066(3) 0.1084(3) 0.0314(9) Uani 1 d . .
H6 H 0.5389(2) 0.8909(3) 0.0375(3) 0.038 Uiso 1 calc R .
C7 C 0.5943(2) 0.9849(4) 0.1215(3) 0.0345(10) Uani 1 d . .
H7 H 0.6064(2) 1.0342(4) 0.0626(3) 0.041 Uiso 1 calc R .
C8 C 0.6495(2) 1.0516(4) 0.2934(4) 0.0476(12) Uani 1 d . .
H8A H 0.6652(10) 1.1001(19) 0.2342(6) 0.071 Uiso 1 calc R .
H8B H 0.6773(7) 1.0074(4) 0.3301(25) 0.071 Uiso 1 calc R .
H8C H 0.6317(3) 1.0955(19) 0.3539(20) 0.071 Uiso 1 calc R .
Cl1 Cl 0.64422(5) 0.23807(8) 0.02892(9) 0.0400(3) Uani 1 d . .
C9 C 0.7697(2) 0.2902(5) 0.1041(4) 0.0546(14) Uani 1 d . .
H9 H 0.7346(2) 0.2563(5) 0.0867(4) 0.065 Uiso 1 d R .
Cl2 Cl 0.81909(7) 0.21810(15) 0.02840(14) 0.0808(5) Uani 1 d . .
Cl3 Cl 0.76924(5) 0.42753(12) 0.05595(11) 0.0589(4) Uani 1 d . .
Cl4 Cl 0.78161(5) 0.28301(13) 0.25604(11) 0.0589(4) Uani 1 d . .
C10 C 0.4718(3) 0.2549(7) 0.2785(8) 0.038(2) Uani 0.50 d P .
H10 H 0.4430(3) 0.2408(7) 0.3369(8) 0.046 Uiso 0.50 calc PR .
Cl5 Cl 0.44647(15) 0.3275(3) 0.1559(3) 0.0537(8) Uani 0.50 d P .
Cl6 Cl 0.52275(15) 0.3273(3) 0.3449(3) 0.0560(8) Uani 0.50 d P .
Cl7 Cl 0.4964(3) 0.1285(2) 0.2220(3) 0.0527(10) Uani 0.50 d P .
H1SI H 0.4829(15) 0.7400(32) 0.1180(34) 0.030(11) Uiso 1 d . .

loop_
_atom_type_symbol
_atom_type_description
_atom_type_scat_dispersion_real
_atom_type_scat_dispersion_imag
_atom_type_scat_source
C C 0.0033 0.0016 'International Tables Vol C Tables 4.2.6.8 and 6.1.1.4'
H H 0.0000 0.0000 'International Tables Vol C Tables 4.2.6.8 and 6.1.1.4'
N N 0.0061 0.0033 'International Tables Vol C Tables 4.2.6.8 and 6.1.1.4'
Si Si 0.0817 0.0704 'International Tables Vol C Tables 4.2.6.8 and 6.1.1.4'
Cl Cl 0.1484 0.1585 'International Tables Vol C Tables 4.2.6.8 and 6.1.1.4'

loop_
_geom_angle_atom_site_label_1
_geom_angle_atom_site_label_2
_geom_angle_atom_site_label_3
_geom_angle
_geom_angle_site_symmetry_1
_geom_angle_site_symmetry_3
_geom_angle_publ_flag
N3 Si1 N3 89.1(2) . 3_655 ?
N3 Si1 N1 178.08(14) . 3_655 ?
N3 Si1 N1 90.23(13) 3_655 3_655 ?
N3 Si1 N1 90.23(13) . . ?
N3 Si1 N1 178.08(14) 3_655 . ?
N1 Si1 N1 90.5(2) 3_655 . ?
C1 N1 C2 107.1(3) . . ?
C1 N1 Si1 124.8(3) . . ?
C2 N1 Si1 128.1(3) . . ?
C1 N2 C3 107.9(4) . . ?
C1 N2 C4 125.0(4) . . ?
C3 N2 C4 127.1(4) . . ?
N1 C1 N2 110.2(4) . . ?
C3 C2 N1 108.1(4) . . ?
C2 C3 N2 106.7(4) . . ?
C5 N3 C6 106.3(3) . . ?
C5 N3 Si1 126.4(3) . . ?
C6 N3 Si1 127.2(3) . . ?
C5 N4 C7 107.7(3) . . ?
C5 N4 C8 125.7(3) . . ?
C7 N4 C8 126.5(3) . . ?
N3 C5 N4 110.4(3) . . ?
C7 C6 N3 109.1(3) . . ?
C6 C7 N4 106.5(3) . . ?
Cl4 C9 Cl2 109.5(3) . . ?
Cl4 C9 Cl3 110.7(3) . . ?
Cl2 C9 Cl3 109.3(3) . . ?
Cl6 C10 Cl5 110.8(5) . . ?
Cl6 C10 Cl7 109.8(5) . . ?
Cl5 C10 Cl7 106.2(5) . . ?
Cl6 Cl5 C10 69.2(5) 3_655 . ?
Cl5 Cl6 C10 84.8(5) 3_655 3_655 ?
Cl5 Cl6 C10 137.6(6) 3_655 . ?
C10 Cl6 C10 54.9(5) 3_655 . ?
Cl5 Cl6 Cl6 117.5(5) 3_655 3_655 ?
C10 Cl6 Cl6 45.3(3) 3_655 3_655 ?
C10 Cl6 Cl6 42.9(3) . 3_655 ?
Cl7 Cl7 C10 83.0(6) 3_655 3_655 ?
Cl7 Cl7 C10 75.5(6) 3_655 . ?
C10 Cl7 C10 52.7(5) 3_655 . ?

loop_
_geom_bond_atom_site_label_1
_geom_bond_atom_site_label_2
_geom_bond_distance
_geom_bond_site_symmetry_2
_geom_bond_publ_flag
Si1 N3 1.922(3) . ?
Si1 N3 1.922(3) 3_655 ?
Si1 N1 1.926(3) 3_655 ?
Si1 N1 1.926(3) . ?
N1 C1 1.318(5) . ?
N1 C2 1.379(5) . ?
N2 C1 1.337(5) . ?
N2 C3 1.370(6) . ?
N2 C4 1.471(6) . ?
C2 C3 1.355(6) . ?
N3 C5 1.323(5) . ?
N3 C6 1.378(5) . ?
N4 C5 1.338(5) . ?
N4 C7 1.372(5) . ?
N4 C8 1.464(5) . ?
C6 C7 1.344(6) . ?
C9 Cl4 1.750(5) . ?
C9 Cl2 1.754(6) . ?
C9 Cl3 1.766(6) . ?
C10 Cl6 1.735(10) . ?
C10 Cl5 1.769(9) . ?
C10 Cl7 1.786(9) . ?
Cl5 Cl6 0.779(4) 3_655 ?
Cl6 Cl5 0.779(4) 3_655 ?
Cl6 C10 1.661(9) 3_655 ?
Cl6 Cl6 2.441(6) 3_655 ?
Cl7 Cl7 0.660(5) 3_655 ?
Cl7 C10 1.742(9) 3_655 ?

loop_
_geom_torsion_atom_site_label_1
_geom_torsion_atom_site_label_2
_geom_torsion_atom_site_label_3
_geom_torsion_atom_site_label_4
_geom_torsion
_geom_torsion_site_symmetry_1
_geom_torsion_site_symmetry_2
_geom_torsion_site_symmetry_3
_geom_torsion_site_symmetry_4
_geom_torsion_publ_flag
N3 Si1 N1 C1 71.0(3) . . . . ?
N3 Si1 N1 C1 2.5(44) 3_655 . . . ?
N1 Si1 N1 C1 -110.8(4) 3_655 . . . ?
N3 Si1 N1 C2 -107.7(3) . . . . ?
N3 Si1 N1 C2 -176.2(41) 3_655 . . . ?
N1 Si1 N1 C2 70.5(3) 3_655 . . . ?
C2 N1 C1 N2 -0.3(5) . . . . ?
Si1 N1 C1 N2 -179.2(3) . . . . ?
C3 N2 C1 N1 0.2(5) . . . . ?
C4 N2 C1 N1 179.4(5) . . . . ?
C1 N1 C2 C3 0.4(5) . . . . ?
Si1 N1 C2 C3 179.3(3) . . . . ?
N1 C2 C3 N2 -0.3(5) . . . . ?
C1 N2 C3 C2 0.1(5) . . . . ?
C4 N2 C3 C2 -179.1(5) . . . . ?
N3 Si1 N3 C5 89.3(3) 3_655 . . . ?
N1 Si1 N3 C5 157.8(43) 3_655 . . . ?
N1 Si1 N3 C5 -88.9(3) . . . . ?
N3 Si1 N3 C6 -85.4(3) 3_655 . . . ?
N1 Si1 N3 C6 -16.8(46) 3_655 . . . ?
N1 Si1 N3 C6 96.4(3) . . . . ?
C6 N3 C5 N4 -0.1(4) . . . . ?
Si1 N3 C5 N4 -175.6(3) . . . . ?
C7 N4 C5 N3 0.2(5) . . . . ?
C8 N4 C5 N3 177.4(4) . . . . ?
C5 N3 C6 C7 -0.2(5) . . . . ?
Si1 N3 C6 C7 175.4(3) . . . . ?
N3 C6 C7 N4 0.3(5) . . . . ?
C5 N4 C7 C6 -0.3(5) . . . . ?
C8 N4 C7 C6 -177.5(4) . . . . ?
Cl6 C10 Cl5 Cl6 45.7(6) . . . 3_655 ?
Cl7 C10 Cl5 Cl6 -73.4(6) . . . 3_655 ?
Cl5 C10 Cl6 Cl5 -98.2(8) . . . 3_655 ?
Cl7 C10 Cl6 Cl5 18.7(10) . . . 3_655 ?
Cl5 C10 Cl6 C10 -77.9(7) . . . 3_655 ?
Cl7 C10 Cl6 C10 39.1(4) . . . 3_655 ?
Cl5 C10 Cl6 Cl6 -18.3(2) . . . 3_655 ?
Cl7 C10 Cl6 Cl6 98.6(5) . . . 3_655 ?
Cl6 C10 Cl7 Cl7 54.0(11) . . . 3_655 ?
Cl5 C10 Cl7 Cl7 173.8(11) . . . 3_655 ?
Cl6 C10 Cl7 C10 -38.2(5) . . . 3_655 ?
Cl5 C10 Cl7 C10 81.6(6) . . . 3_655 ?
